data_7020632
loop_
_publ_author_name
'Rao, Ying-Li'
'Amarne, Hazem'
'Lu, Jia-Sheng'
'Wang, Suning'

_publ_section_title
;
 Impact of a dithienyl unit on photostability of N,C-chelating boron
 compounds.
;
_journal_issue 3
_journal_name_full 'Dalton transactions (Cambridge, England : 2003)'
_journal_page_first 638
_journal_page_last 644
_journal_paper_doi 10.1039/c2dt31370g
_journal_volume 42
_journal_year 2013
_chemical_formula_sum 'C30 H36 B N S Si'
_chemical_formula_weight 481.56
_chemical_name_systematic
;
?
;
_space_group_IT_number 7
_symmetry_cell_setting monoclinic
_symmetry_space_group_name_Hall 'P -2yac'
_symmetry_space_group_name_H-M 'P 1 n 1'
_atom_sites_solution_hydrogens geom
_atom_sites_solution_primary direct
_atom_sites_solution_secondary difmap
_audit_creation_method SHELXL-97
_cell_angle_alpha 90.00
_cell_angle_beta 99.563(2)
_cell_angle_gamma 90.00
_cell_formula_units_Z 2
_cell_length_a 8.2220(3)
_cell_length_b 9.0601(3)
_cell_length_c 18.3261(7)
_cell_measurement_reflns_used 1978
_cell_measurement_temperature 180(2)
_cell_measurement_theta_max 24.26
_cell_measurement_theta_min 2.51
_cell_volume 1346.18(8)
_computing_cell_refinement 'Bruker SAINT'
_computing_data_collection 'Bruker APEX2'
_computing_data_reduction 'Bruker SAINT'
_computing_molecular_graphics 'Bruker SHELXTL'
_computing_publication_material 'Bruker SHELXTL'
_computing_structure_refinement 'SHELXL-97 (Sheldrick, 1997)'
_computing_structure_solution 'SHELXS-97 (Sheldrick, 1990)'
_diffrn_ambient_temperature 180(2)
_diffrn_measured_fraction_theta_full 0.996
_diffrn_measured_fraction_theta_max 0.996
_diffrn_measurement_device_type 'Bruker APEX-II CCD'
_diffrn_measurement_method '\f and \w scans'
_diffrn_radiation_monochromator graphite
_diffrn_radiation_source 'fine-focus sealed tube'
_diffrn_radiation_type MoK\a
_diffrn_radiation_wavelength 0.71073
_diffrn_reflns_av_R_equivalents 0.0484
_diffrn_reflns_av_sigmaI/netI 0.0930
_diffrn_reflns_limit_h_max 10
_diffrn_reflns_limit_h_min -10
_diffrn_reflns_limit_k_max 11
_diffrn_reflns_limit_k_min -9
_diffrn_reflns_limit_l_max 23
_diffrn_reflns_limit_l_min -17
_diffrn_reflns_number 8934
_diffrn_reflns_theta_full 27.11
_diffrn_reflns_theta_max 27.11
_diffrn_reflns_theta_min 2.25
_diffrn_standards_number 0
_exptl_absorpt_coefficient_mu 0.184
_exptl_absorpt_correction_T_max 0.9945
_exptl_absorpt_correction_T_min 0.9819
_exptl_absorpt_correction_type multi-scan
_exptl_crystal_colour colourless
_exptl_crystal_density_diffrn 1.188
_exptl_crystal_density_method 'not measured'
_exptl_crystal_description plate
_exptl_crystal_F_000 516
_exptl_crystal_size_max 0.10
_exptl_crystal_size_mid 0.03
_exptl_crystal_size_min 0.03
_refine_diff_density_max 0.340
_refine_diff_density_min -0.380
_refine_diff_density_rms 0.058
_refine_ls_abs_structure_details 'Flack H D (1983), Acta Cryst. A39, 876-881'
_refine_ls_abs_structure_Flack -0.04(9)
_refine_ls_extinction_method none
_refine_ls_goodness_of_fit_ref 0.996
_refine_ls_hydrogen_treatment constr
_refine_ls_matrix_type full
_refine_ls_number_parameters 316
_refine_ls_number_reflns 5056
_refine_ls_number_restraints 2
_refine_ls_restrained_S_all 0.996
_refine_ls_R_factor_all 0.0937
_refine_ls_R_factor_gt 0.0534
_refine_ls_shift/su_max 0.002
_refine_ls_shift/su_mean 0.000
_refine_ls_structure_factor_coef Fsqd
_refine_ls_weighting_details 'calc w=1/[\s^2^(Fo^2^)+(0.0430P)^2^+0.0000P] where P=(Fo^2^+2Fc^2^)/3'
_refine_ls_weighting_scheme calc
_refine_ls_wR_factor_gt 0.0954
_refine_ls_wR_factor_ref 0.1103
_reflns_number_gt 3526
_reflns_number_total 5056
_reflns_threshold_expression >2sigma(I)
_cod_data_source_file c2dt31370g.txt
_cod_data_source_block ha31
_cod_depositor_comments
;
The following automatic conversions were performed:

'_symmetry_cell_setting' value 'Monoclinic' changed to 'monoclinic'
according to /home/saulius/struct/CIF-dictionaries/cif_core.dic
dictionary named 'cif_core.dic' version 2.4.2 from 2011-04-26.

Automatic conversion script
Id: cif_fix_values 1891 2012-01-12 08:04:46Z andrius 
;
_cod_original_sg_symbol_H-M Pn
_cod_database_code 7020632

loop_
_symmetry_equiv_pos_as_xyz
'x, y, z'
'x+1/2, -y, z+1/2'

loop_
_atom_site_label
_atom_site_type_symbol
_atom_site_fract_x
_atom_site_fract_y
_atom_site_fract_z
_atom_site_U_iso_or_equiv
_atom_site_adp_type
_atom_site_occupancy
_atom_site_symmetry_multiplicity
_atom_site_calc_flag
_atom_site_refinement_flags
S1 S 0.58521(10) 0.80241(11) 0.75531(5) 0.0351(3) Uani 1 1 d .
Si1 Si 0.90426(11) 0.97575(12) 0.73590(6) 0.0320(3) Uani 1 1 d .
N1 N 0.2643(3) 0.5852(3) 0.60909(15) 0.0272(7) Uani 1 1 d .
B1 B 0.3986(5) 0.6321(5) 0.5538(2) 0.0259(9) Uani 1 1 d .
C1 C 0.5134(4) 0.7334(4) 0.61575(19) 0.0258(8) Uani 1 1 d .
C2 C 0.6635(4) 0.8170(4) 0.62635(19) 0.0289(8) Uani 1 1 d .
H2A H 0.7218 0.8373 0.5868 0.035 Uiso 1 1 calc R
C3 C 0.7182(4) 0.8663(4) 0.69756(19) 0.0306(9) Uani 1 1 d .
C4 C 0.4619(4) 0.7164(4) 0.68287(18) 0.0275(8) Uani 1 1 d .
C5 C 0.3130(4) 0.6342(4) 0.67950(19) 0.0273(8) Uani 1 1 d .
C6 C 0.2161(5) 0.6069(4) 0.7340(2) 0.0336(9) Uani 1 1 d .
H6A H 0.2536 0.6362 0.7838 0.040 Uiso 1 1 calc R
C7 C 0.0665(5) 0.5377(4) 0.7152(2) 0.0385(10) Uani 1 1 d .
H7A H 0.0006 0.5172 0.7520 0.046 Uiso 1 1 calc R
C8 C 0.0126(5) 0.4980(4) 0.6426(2) 0.0391(10) Uani 1 1 d .
H8A H -0.0931 0.4545 0.6281 0.047 Uiso 1 1 calc R
C9 C 0.1144(5) 0.5223(4) 0.5913(2) 0.0332(9) Uani 1 1 d .
H9A H 0.0777 0.4937 0.5414 0.040 Uiso 1 1 calc R
C10 C 0.9882(5) 0.8999(5) 0.8286(2) 0.0461(11) Uani 1 1 d .
H10A H 0.9084 0.9157 0.8621 0.069 Uiso 1 1 calc R
H10B H 1.0918 0.9501 0.8483 0.069 Uiso 1 1 calc R
H10C H 1.0086 0.7939 0.8244 0.069 Uiso 1 1 calc R
C11 C 0.8539(5) 1.1725(4) 0.7480(2) 0.0421(10) Uani 1 1 d .
H11A H 0.7750 1.1804 0.7824 0.063 Uiso 1 1 calc R
H11B H 0.8052 1.2145 0.7000 0.063 Uiso 1 1 calc R
H11C H 0.9547 1.2265 0.7679 0.063 Uiso 1 1 calc R
C12 C 1.0493(5) 0.9623(5) 0.6677(2) 0.0445(11) Uani 1 1 d .
H12A H 1.1569 1.0026 0.6897 0.067 Uiso 1 1 calc R
H12B H 1.0050 1.0186 0.6231 0.067 Uiso 1 1 calc R
H12C H 1.0619 0.8586 0.6545 0.067 Uiso 1 1 calc R
C13 C 0.2776(4) 0.6947(4) 0.48066(18) 0.0263(8) Uani 1 1 d .
C14 C 0.1960(4) 0.5944(4) 0.42667(19) 0.0289(8) Uani 1 1 d .
C15 C 0.0712(4) 0.6427(4) 0.37074(18) 0.0312(9) Uani 1 1 d .
H15A H 0.0175 0.5729 0.3362 0.037 Uiso 1 1 calc R
C16 C 0.0232(4) 0.7898(5) 0.36407(19) 0.0312(9) Uani 1 1 d .
C17 C 0.1091(4) 0.8880(5) 0.41312(19) 0.0332(9) Uani 1 1 d .
H17A H 0.0828 0.9899 0.4076 0.040 Uiso 1 1 calc R
C18 C 0.2333(4) 0.8451(4) 0.47081(18) 0.0275(8) Uani 1 1 d .
C19 C 0.3159(5) 0.9660(4) 0.5204(2) 0.0359(9) Uani 1 1 d .
H19A H 0.2670 1.0614 0.5039 0.054 Uiso 1 1 calc R
H19B H 0.4341 0.9675 0.5180 0.054 Uiso 1 1 calc R
H19C H 0.3002 0.9475 0.5715 0.054 Uiso 1 1 calc R
C20 C -0.1163(5) 0.8395(5) 0.3050(2) 0.0445(11) Uani 1 1 d .
H20A H -0.1900 0.9048 0.3270 0.067 Uiso 1 1 calc R
H20B H -0.1781 0.7532 0.2834 0.067 Uiso 1 1 calc R
H20C H -0.0713 0.8929 0.2663 0.067 Uiso 1 1 calc R
C21 C 0.2348(5) 0.4295(4) 0.4254(2) 0.0394(10) Uani 1 1 d .
H21A H 0.1441 0.3781 0.3940 0.059 Uiso 1 1 calc R
H21B H 0.2479 0.3900 0.4758 0.059 Uiso 1 1 calc R
H21C H 0.3371 0.4147 0.4055 0.059 Uiso 1 1 calc R
C22 C 0.5251(4) 0.4999(4) 0.53656(18) 0.0259(8) Uani 1 1 d .
C23 C 0.5470(4) 0.3584(4) 0.56813(19) 0.0280(8) Uani 1 1 d .
C24 C 0.6561(4) 0.2573(4) 0.5462(2) 0.0322(9) Uani 1 1 d .
H24A H 0.6648 0.1619 0.5681 0.039 Uiso 1 1 calc R
C25 C 0.7531(4) 0.2915(5) 0.49309(19) 0.0320(9) Uani 1 1 d .
C26 C 0.7389(4) 0.4327(4) 0.46414(19) 0.0324(9) Uani 1 1 d .
H26A H 0.8062 0.4602 0.4290 0.039 Uiso 1 1 calc R
C27 C 0.6293(4) 0.5360(4) 0.48469(19) 0.0283(9) Uani 1 1 d .
C28 C 0.6254(5) 0.6850(4) 0.4458(2) 0.0388(10) Uani 1 1 d .
H28A H 0.7370 0.7111 0.4381 0.058 Uiso 1 1 calc R
H28B H 0.5845 0.7606 0.4765 0.058 Uiso 1 1 calc R
H28C H 0.5523 0.6792 0.3979 0.058 Uiso 1 1 calc R
C29 C 0.8712(5) 0.1805(5) 0.4707(2) 0.0445(11) Uani 1 1 d .
H29A H 0.8832 0.1973 0.4191 0.067 Uiso 1 1 calc R
H29B H 0.8287 0.0807 0.4760 0.067 Uiso 1 1 calc R
H29C H 0.9789 0.1912 0.5025 0.067 Uiso 1 1 calc R
C30 C 0.4525(5) 0.3058(4) 0.6277(2) 0.0367(10) Uani 1 1 d .
H30A H 0.4901 0.2066 0.6439 0.055 Uiso 1 1 calc R
H30B H 0.3343 0.3030 0.6077 0.055 Uiso 1 1 calc R
H30C H 0.4720 0.3737 0.6699 0.055 Uiso 1 1 calc R

loop_
_atom_site_aniso_label
_atom_site_aniso_U_11
_atom_site_aniso_U_22
_atom_site_aniso_U_33
_atom_site_aniso_U_23
_atom_site_aniso_U_13
_atom_site_aniso_U_12
S1 0.0332(5) 0.0486(6) 0.0235(5) -0.0024(5) 0.0049(4) -0.0084(5)
Si1 0.0258(5) 0.0432(7) 0.0265(5) -0.0013(5) 0.0027(4) -0.0056(5)
N1 0.0215(16) 0.0351(18) 0.0251(16) -0.0024(14) 0.0037(12) -0.0024(14)
B1 0.022(2) 0.030(2) 0.026(2) 0.0014(19) 0.0062(17) -0.0013(19)
C1 0.0245(19) 0.029(2) 0.0252(19) 0.0004(16) 0.0077(15) 0.0024(16)
C2 0.027(2) 0.034(2) 0.0256(19) 0.0029(17) 0.0029(16) -0.0013(17)
C3 0.025(2) 0.037(2) 0.029(2) 0.0031(17) 0.0024(16) -0.0027(18)
C4 0.026(2) 0.031(2) 0.0254(19) -0.0022(16) 0.0026(15) -0.0040(17)
C5 0.0248(19) 0.029(2) 0.028(2) -0.0012(16) 0.0050(15) 0.0033(17)
C6 0.034(2) 0.041(2) 0.028(2) -0.0032(18) 0.0110(17) -0.0020(19)
C7 0.034(2) 0.045(3) 0.039(2) -0.001(2) 0.0157(18) -0.005(2)
C8 0.025(2) 0.050(3) 0.043(2) -0.001(2) 0.0086(18) -0.009(2)
C9 0.032(2) 0.036(2) 0.031(2) -0.0054(18) 0.0076(17) -0.0021(19)
C10 0.035(2) 0.061(3) 0.040(2) 0.003(2) 0.0008(19) -0.003(2)
C11 0.045(3) 0.048(3) 0.034(2) -0.004(2) 0.0098(18) -0.012(2)
C12 0.034(2) 0.065(3) 0.036(2) -0.002(2) 0.0104(19) -0.006(2)
C13 0.023(2) 0.032(2) 0.0249(19) -0.0036(16) 0.0089(15) -0.0038(17)
C14 0.025(2) 0.038(2) 0.0248(19) -0.0013(17) 0.0079(15) -0.0033(18)
C15 0.027(2) 0.047(3) 0.0208(19) -0.0052(17) 0.0058(15) -0.0049(19)
C16 0.023(2) 0.048(3) 0.0238(19) 0.0035(17) 0.0075(16) 0.0008(19)
C17 0.029(2) 0.043(3) 0.031(2) 0.0031(18) 0.0149(17) 0.0080(19)
C18 0.0212(18) 0.036(2) 0.0272(19) -0.0023(17) 0.0097(15) 0.0006(17)
C19 0.037(2) 0.036(2) 0.035(2) -0.0053(18) 0.0045(17) 0.0023(19)
C20 0.038(2) 0.065(3) 0.030(2) 0.002(2) 0.0042(18) 0.009(2)
C21 0.037(2) 0.039(3) 0.040(2) -0.0117(19) -0.0006(19) -0.004(2)
C22 0.0206(18) 0.033(2) 0.0227(17) -0.0051(16) -0.0005(14) -0.0047(16)
C23 0.0243(19) 0.031(2) 0.0293(19) 0.0001(17) 0.0076(15) -0.0002(17)
C24 0.029(2) 0.034(2) 0.033(2) 0.0003(18) 0.0027(17) 0.0023(18)
C25 0.022(2) 0.042(3) 0.031(2) -0.0097(18) 0.0016(16) 0.0028(18)
C26 0.027(2) 0.048(3) 0.0239(19) -0.0032(18) 0.0086(16) 0.0031(19)
C27 0.027(2) 0.034(2) 0.0248(18) 0.0009(17) 0.0053(15) 0.0007(18)
C28 0.036(2) 0.046(3) 0.037(2) 0.0052(19) 0.0121(18) 0.005(2)
C29 0.035(2) 0.051(3) 0.048(3) -0.008(2) 0.0076(19) 0.008(2)
C30 0.041(2) 0.032(2) 0.040(2) 0.0053(18) 0.0173(18) 0.002(2)

loop_
_atom_type_symbol
_atom_type_description
_atom_type_scat_dispersion_real
_atom_type_scat_dispersion_imag
_atom_type_scat_source
C C 0.0033 0.0016 'International Tables Vol C Tables 4.2.6.8 and 6.1.1.4'
H H 0.0000 0.0000 'International Tables Vol C Tables 4.2.6.8 and 6.1.1.4'
N N 0.0061 0.0033 'International Tables Vol C Tables 4.2.6.8 and 6.1.1.4'
B B 0.0013 0.0007 'International Tables Vol C Tables 4.2.6.8 and 6.1.1.4'
Si Si 0.0817 0.0704 'International Tables Vol C Tables 4.2.6.8 and 6.1.1.4'
S S 0.1246 0.1234 'International Tables Vol C Tables 4.2.6.8 and 6.1.1.4'

loop_
_geom_angle_atom_site_label_1
_geom_angle_atom_site_label_2
_geom_angle_atom_site_label_3
_geom_angle
C4 S1 C3 91.77(17)
C11 Si1 C10 107.66(19)
C11 Si1 C3 111.84(18)
C10 Si1 C3 107.80(17)
C11 Si1 C12 108.9(2)
C10 Si1 C12 113.99(19)
C3 Si1 C12 106.76(17)
C9 N1 C5 118.8(3)
C9 N1 B1 129.0(3)
C5 N1 B1 111.8(3)
C13 B1 C1 125.4(3)
C13 B1 C22 114.3(3)
C1 B1 C22 103.4(3)
C13 B1 N1 102.2(3)
C1 B1 N1 94.9(3)
C22 B1 N1 115.6(3)
C4 C1 C2 108.9(3)
C4 C1 B1 109.3(3)
C2 C1 B1 140.9(3)
C3 C2 C1 115.9(3)
C3 C2 H2A 122.1
C1 C2 H2A 122.1
C2 C3 S1 109.1(3)
C2 C3 Si1 130.3(3)
S1 C3 Si1 120.5(2)
C1 C4 C5 114.2(3)
C1 C4 S1 114.2(3)
C5 C4 S1 131.5(3)
N1 C5 C6 120.5(3)
N1 C5 C4 109.1(3)
C6 C5 C4 130.4(3)
C7 C6 C5 119.6(3)
C7 C6 H6A 120.2
C5 C6 H6A 120.2
C6 C7 C8 119.5(4)
C6 C7 H7A 120.3
C8 C7 H7A 120.3
C9 C8 C7 118.9(4)
C9 C8 H8A 120.6
C7 C8 H8A 120.6
N1 C9 C8 122.6(3)
N1 C9 H9A 118.7
C8 C9 H9A 118.7
Si1 C10 H10A 109.5
Si1 C10 H10B 109.5
H10A C10 H10B 109.5
Si1 C10 H10C 109.5
H10A C10 H10C 109.5
H10B C10 H10C 109.5
Si1 C11 H11A 109.5
Si1 C11 H11B 109.5
H11A C11 H11B 109.5
Si1 C11 H11C 109.5
H11A C11 H11C 109.5
H11B C11 H11C 109.5
Si1 C12 H12A 109.5
Si1 C12 H12B 109.5
H12A C12 H12B 109.5
Si1 C12 H12C 109.5
H12A C12 H12C 109.5
H12B C12 H12C 109.5
C18 C13 C14 116.3(3)
C18 C13 B1 123.3(3)
C14 C13 B1 120.0(3)
C15 C14 C13 120.9(3)
C15 C14 C21 115.1(3)
C13 C14 C21 123.9(3)
C16 C15 C14 121.9(3)
C16 C15 H15A 119.0
C14 C15 H15A 119.0
C17 C16 C15 117.1(3)
C17 C16 C20 121.5(4)
C15 C16 C20 121.4(3)
C16 C17 C18 123.1(4)
C16 C17 H17A 118.4
C18 C17 H17A 118.4
C17 C18 C13 120.3(3)
C17 C18 C19 116.9(3)
C13 C18 C19 122.8(3)
C18 C19 H19A 109.5
C18 C19 H19B 109.5
H19A C19 H19B 109.5
C18 C19 H19C 109.5
H19A C19 H19C 109.5
H19B C19 H19C 109.5
C16 C20 H20A 109.5
C16 C20 H20B 109.5
H20A C20 H20B 109.5
C16 C20 H20C 109.5
H20A C20 H20C 109.5
H20B C20 H20C 109.5
C14 C21 H21A 109.5
C14 C21 H21B 109.5
H21A C21 H21B 109.5
C14 C21 H21C 109.5
H21A C21 H21C 109.5
H21B C21 H21C 109.5
C23 C22 C27 115.8(3)
C23 C22 B1 128.7(3)
C27 C22 B1 115.5(3)
C24 C23 C22 121.9(3)
C24 C23 C30 115.7(3)
C22 C23 C30 122.4(3)
C23 C24 C25 121.9(4)
C23 C24 H24A 119.0
C25 C24 H24A 119.0
C26 C25 C24 116.9(3)
C26 C25 C29 122.1(4)
C24 C25 C29 120.9(4)
C25 C26 C27 122.3(3)
C25 C26 H26A 118.8
C27 C26 H26A 118.8
C26 C27 C22 121.0(3)
C26 C27 C28 115.7(3)
C22 C27 C28 123.3(3)
C27 C28 H28A 109.5
C27 C28 H28B 109.5
H28A C28 H28B 109.5
C27 C28 H28C 109.5
H28A C28 H28C 109.5
H28B C28 H28C 109.5
C25 C29 H29A 109.5
C25 C29 H29B 109.5
H29A C29 H29B 109.5
C25 C29 H29C 109.5
H29A C29 H29C 109.5
H29B C29 H29C 109.5
C23 C30 H30A 109.5
C23 C30 H30B 109.5
H30A C30 H30B 109.5
C23 C30 H30C 109.5
H30A C30 H30C 109.5
H30B C30 H30C 109.5

loop_
_geom_bond_atom_site_label_1
_geom_bond_atom_site_label_2
_geom_bond_distance
S1 C4 1.718(3)
S1 C3 1.743(4)
Si1 C11 1.851(4)
Si1 C10 1.856(4)
Si1 C3 1.860(4)
Si1 C12 1.869(4)
N1 C9 1.347(4)
N1 C5 1.360(4)
N1 B1 1.673(5)
B1 C13 1.632(5)
B1 C1 1.633(5)
B1 C22 1.651(5)
C1 C4 1.375(4)
C1 C2 1.434(5)
C2 C3 1.382(5)
C2 H2A 0.9500
C4 C5 1.425(5)
C5 C6 1.400(5)
C6 C7 1.373(5)
C6 H6A 0.9500
C7 C8 1.380(5)
C7 H7A 0.9500
C8 C9 1.377(5)
C8 H8A 0.9500
C9 H9A 0.9500
C10 H10A 0.9800
C10 H10B 0.9800
C10 H10C 0.9800
C11 H11A 0.9800
C11 H11B 0.9800
C11 H11C 0.9800
C12 H12A 0.9800
C12 H12B 0.9800
C12 H12C 0.9800
C13 C18 1.414(5)
C13 C14 1.426(5)
C14 C15 1.395(5)
C14 C21 1.529(5)
C15 C16 1.390(5)
C15 H15A 0.9500
C16 C17 1.374(5)
C16 C20 1.509(5)
C17 C18 1.398(5)
C17 H17A 0.9500
C18 C19 1.510(5)
C19 H19A 0.9800
C19 H19B 0.9800
C19 H19C 0.9800
C20 H20A 0.9800
C20 H20B 0.9800
C20 H20C 0.9800
C21 H21A 0.9800
C21 H21B 0.9800
C21 H21C 0.9800
C22 C23 1.405(5)
C22 C27 1.420(5)
C23 C24 1.387(5)
C23 C30 1.518(5)
C24 C25 1.392(5)
C24 H24A 0.9500
C25 C26 1.382(5)
C25 C29 1.501(5)
C26 C27 1.394(5)
C26 H26A 0.9500
C27 C28 1.524(5)
C28 H28A 0.9800
C28 H28B 0.9800
C28 H28C 0.9800
C29 H29A 0.9800
C29 H29B 0.9800
C29 H29C 0.9800
C30 H30A 0.9800
C30 H30B 0.9800
C30 H30C 0.9800
